data_7248653
loop_
_publ_author_name
'Ward, Jas S.'

_publ_section_title
;
 The atypical solubility of silver(i) pentafluorobenzoate and its use as a
 catch-and-release agent
;
_journal_issue 23
_journal_name_full CrystEngComm
_journal_page_first 3088
_journal_page_last 3097
_journal_paper_doi 10.1039/D4CE00441H
_journal_volume 26
_journal_year 2024
_chemical_formula_moiety '2(C22 H16 Ag2 F10 O8), C2 H4 O'
_chemical_formula_sum 'C46 H36 Ag4 F20 O17'
_chemical_formula_weight 1672.23
_space_group_crystal_system monoclinic
_space_group_IT_number 13
_space_group_name_Hall '-P 2yac'
_space_group_name_H-M_alt 'P 1 2/n 1'
_atom_sites_solution_hydrogens geom
_atom_sites_solution_primary dual
_audit_creation_date 2024-02-02
_audit_creation_method
;
Olex2 1.2
(compiled 2018.05.29 svn.r3508 for OlexSys, GUI svn.r5506)
;
_audit_update_record
;
2024-02-02 deposited with the CCDC.	2024-05-20 downloaded from the CCDC.
;
_cell_angle_alpha 90
_cell_angle_beta 93.3260(10)
_cell_angle_gamma 90
_cell_formula_units_Z 4
_cell_length_a 14.41420(10)
_cell_length_b 23.84770(10)
_cell_length_c 15.13720(10)
_cell_measurement_reflns_used 52036
_cell_measurement_temperature 120.01(10)
_cell_measurement_theta_max 76.5460
_cell_measurement_theta_min 3.4410
_cell_volume 5194.58(5)
_computing_cell_refinement 'CrysAlisPro 1.171.42.89a (Rigaku OD, 2023)'
_computing_data_collection 'CrysAlisPro 1.171.42.89a (Rigaku OD, 2023)'
_computing_data_reduction 'CrysAlisPro 1.171.42.89a (Rigaku OD, 2023)'
_computing_molecular_graphics 'Olex2 (Dolomanov et al., 2009)'
_computing_publication_material 'Olex2 (Dolomanov et al., 2009)'
_computing_structure_refinement 'ShelXL (Sheldrick, 2015)'
_computing_structure_solution 'ShelXT (Sheldrick, 2015)'
_diffrn_ambient_environment N~2~
_diffrn_ambient_temperature 120.01(10)
_diffrn_detector 'Hybrid Pixel Array Detector'
_diffrn_detector_area_resol_mean 10.0000
_diffrn_detector_type 'HyPix-Arc 100'
_diffrn_measured_fraction_theta_full 1.000
_diffrn_measured_fraction_theta_max 0.998
_diffrn_measurement_details
;
List of Runs (angles in degrees, time in seconds):

  # Type    Start    End  Width  t~exp~   \w     \q     \k     \f   Frames
#--------------------------------------------------------------------------
  1  \w   -112.00 -20.00   0.50    0.35    --  -87.58  77.00-180.00  184
  2  \w   -122.00 -74.00   0.50    0.12    --  -51.89-125.00   0.00   96
  3  \w   -158.00 -74.00   0.50    0.35    --  -87.58-125.00  60.00  168
  4  \w   -155.00 -86.00   0.50    0.35    --  -87.58 -99.00 150.00  138
  5  \w    -54.00 -13.00   0.50    0.35    --  -87.58  57.00 120.00   82
  6  \w   -129.00 -37.00   0.50    0.12    --  -51.89 -38.00 -30.00  184
  7  \w   -165.00 -73.00   0.50    0.35    --  -90.00 -55.00-136.67  184
  8  \w     28.00  79.00   0.50    0.35    --  102.12 -57.00-180.00  102
  9  \w     52.00  78.00   0.50    0.35    --  102.12 -57.00 -90.00   52
 10  \w     25.00  52.00   0.50    0.35    --  102.12 -38.00   0.00   54
 11  \w     41.00  75.00   0.50    0.35    --  102.12 -57.00  60.00   68
 12  \w     52.00  78.00   0.50    0.35    --  102.12 -57.00  90.00   52
 13  \w     28.00  79.00   0.50    0.35    --  102.12 -57.00 150.00  102
 14  \w     25.00  52.00   0.50    0.35    --  102.12 -38.00 -60.00   54
 15  \w     25.00  52.00   0.50    0.35    --  102.12 -38.00-120.00   54
 16  \w     25.00  52.00   0.50    0.35    --  102.12 -38.00 -90.00   54
 17  \w     71.00 105.00   0.50    0.35    --  102.12 -99.00 -30.00   68
 18  \w     19.00 105.00   0.50    0.12    --   52.14-125.00 -60.00  172
 19  \w     19.00 105.00   0.50    0.12    --   52.14-125.00  30.00  172
 20  \w     32.00 111.00   0.50    0.35    --  102.12-125.00 -60.00  158
 21  \w     32.00 111.00   0.50    0.35    --  102.12-125.00 -90.00  158
 22  \w     32.00 111.00   0.50    0.35    --  102.12-125.00 -30.00  158
 23  \w     35.00 106.00   0.50    0.35    --  102.12 -99.00   0.00  142
 24  \w     35.00 106.00   0.50    0.35    --  102.12 -99.00 120.00  142
 25  \w     35.00 106.00   0.50    0.35    --  102.12 -99.00 150.00  142
 26  \w     35.00 106.00   0.50    0.35    --  102.12 -99.00  90.00  142
 27  \w     35.00 106.00   0.50    0.35    --  102.12 -99.00  30.00  142
 28  \w     35.00 103.00   0.50    0.35    --  102.12 -99.00  60.00  136
 29  \w     35.00  71.00   0.50    0.35    --  102.12 -99.00 -90.00   72
 30  \w     63.00 102.00   0.50    0.35    --  102.12 -99.00-150.00   78
 31  \w     35.00 106.00   0.50    0.35    --  102.12 -99.00-180.00  142
 32  \w     45.00 106.00   0.50    0.35    --  102.12 -99.00-120.00  122
 33  \w     75.00 106.00   0.50    0.35    --  102.12 -99.00 -90.00   62
 34  \w     63.00 176.00   0.50    0.35    --  102.12  19.00 120.00  226
 35  \w     88.00 176.00   0.50    0.35    --  102.12  38.00 150.00  176
 36  \w     34.00 126.00   0.50    0.12    --   58.00  76.00  51.76  184
 37  \w     34.00 125.00   0.50    0.12    --   58.00  77.00 -29.55  182
 38  \w     95.00 159.00   0.50    0.35    --  107.25  71.00 -11.95  128
 39  \w     63.00 176.00   0.50    0.35    --  102.12  19.00  30.00  226
 40  \w     63.00 176.00   0.50    0.35    --  102.12  19.00-120.00  226
;
_diffrn_measurement_device 'four-circle diffractometer'
_diffrn_measurement_device_type 'XtaLAB Synergy R, HyPix-Arc 100'
_diffrn_measurement_method '\w scans'
_diffrn_orient_matrix_type 'CrysAlisPro convention (1999,Acta A55,543-557)'
_diffrn_orient_matrix_UB_11 -0.0519150000
_diffrn_orient_matrix_UB_12 -0.0001315000
_diffrn_orient_matrix_UB_13 0.0861504000
_diffrn_orient_matrix_UB_21 -0.0004688000
_diffrn_orient_matrix_UB_22 -0.0646088000
_diffrn_orient_matrix_UB_23 -0.0005185000
_diffrn_orient_matrix_UB_31 0.0935770000
_diffrn_orient_matrix_UB_32 -0.0004122000
_diffrn_orient_matrix_UB_33 0.0545517000
_diffrn_radiation_monochromator mirror
_diffrn_radiation_probe x-ray
_diffrn_radiation_type CuK\a
_diffrn_radiation_wavelength 1.54184
_diffrn_reflns_av_R_equivalents 0.0247
_diffrn_reflns_av_unetI/netI 0.0127
_diffrn_reflns_Laue_measured_fraction_full 1.000
_diffrn_reflns_Laue_measured_fraction_max 0.998
_diffrn_reflns_limit_h_max 18
_diffrn_reflns_limit_h_min -15
_diffrn_reflns_limit_k_max 29
_diffrn_reflns_limit_k_min -29
_diffrn_reflns_limit_l_max 18
_diffrn_reflns_limit_l_min -18
_diffrn_reflns_number 104563
_diffrn_reflns_point_group_measured_fraction_full 1.000
_diffrn_reflns_point_group_measured_fraction_max 0.998
_diffrn_reflns_theta_full 67.684
_diffrn_reflns_theta_max 74.484
_diffrn_reflns_theta_min 3.462
_diffrn_source 'Rotating-anode X-ray tube'
_diffrn_source_type 'PhotonJet R (Cu) X-ray Source'
_exptl_absorpt_coefficient_mu 13.251
_exptl_absorpt_correction_T_max 0.708
_exptl_absorpt_correction_T_min 0.222
_exptl_absorpt_correction_type gaussian
_exptl_absorpt_process_details
;
CrysAlisPro 1.171.42.89a (Rigaku Oxford Diffraction, 2023)
Numerical absorption correction based on gaussian integration over
a multifaceted crystal model
Empirical absorption correction using spherical harmonics,
implemented in SCALE3 ABSPACK scaling algorithm.
;
_exptl_crystal_colour colourless
_exptl_crystal_colour_primary colourless
_exptl_crystal_density_diffrn 2.138
_exptl_crystal_description plate
_exptl_crystal_F_000 3264
_exptl_crystal_recrystallization_method 'Re-crystallisation from solvent: dioxane/pentane'
_exptl_crystal_size_max 0.164
_exptl_crystal_size_mid 0.092
_exptl_crystal_size_min 0.031
_refine_diff_density_max 0.393
_refine_diff_density_min -0.637
_refine_diff_density_rms 0.060
_refine_ls_extinction_method none
_refine_ls_goodness_of_fit_ref 1.077
_refine_ls_hydrogen_treatment constr
_refine_ls_matrix_type full
_refine_ls_number_parameters 815
_refine_ls_number_reflns 10607
_refine_ls_number_restraints 36
_refine_ls_restrained_S_all 1.075
_refine_ls_R_factor_all 0.0219
_refine_ls_R_factor_gt 0.0197
_refine_ls_shift/su_max 0.002
_refine_ls_shift/su_mean 0.000
_refine_ls_structure_factor_coef Fsqd
_refine_ls_weighting_details 'w=1/[\s^2^(Fo^2^)+(0.0208P)^2^+5.1388P] where P=(Fo^2^+2Fc^2^)/3'
_refine_ls_weighting_scheme calc
_refine_ls_wR_factor_gt 0.0524
_refine_ls_wR_factor_ref 0.0535
_reflns_Friedel_coverage 0.000
_reflns_number_gt 9585
_reflns_number_total 10607
_reflns_threshold_expression 'I > 2\s(I)'
_cod_data_source_file d4ce00441h2.cif
_cod_data_source_block Dioxane
_cod_depositor_comments 'Adding full bibliography for 7248652--7248666.cif.'
_cod_database_code 7248653
_shelxl_version_number 2014/6
_shelx_space_group_comment
;
The symmetry employed for this shelxl refinement is uniquely defined
by the following loop, which should always be used as a source of
symmetry information in preference to the above space-group names.
They are only intended as comments.
;
_shelx_estimated_absorpt_t_max 0.684
_shelx_estimated_absorpt_t_min 0.220
_diffrn_oxdiff_digest_frames
;
0199c19be5d81067b084219bc2757e253c051840903
;
_reflns_odcompleteness_completeness 99.75
_reflns_odcompleteness_iscentric 1
_reflns_odcompleteness_theta 74.33
_olex2_refinement_description
;
1. Fixed Uiso
 At 1.2 times of:
  All C(H,H) groups
2. Uiso/Uaniso restraints and constraints
Ag2A \\sim O121 \\sim C122 \\sim C126 \\sim C172 \\sim C176: within 1.7A with
sigma of 0.02 and sigma for terminal atoms of 0.04
Uanis(O121) = Uanis(O171)
3. Others
 Sof(Ag2A)=Sof(O171)=Sof(C172)=Sof(H17A)=Sof(H17B)=Sof(C176)=Sof(H17C)=
 Sof(H17D)=1-FVAR(1)
 Sof(Ag2)=Sof(O121)=Sof(C122)=Sof(H12A)=Sof(H12B)=Sof(C126)=Sof(H12C)=
 Sof(H12D)=FVAR(1)
4.a Secondary CH2 refined with riding coordinates:
 C102(H10A,H10B), C103(H10C,H10D), C105(H10E,H10F), C106(H10G,H10H), C112(H11A,
 H11B), C116(H11C,H11D), C122(H12A,H12B), C126(H12C,H12D), C132(H13A,H13B),
 C136(H13C,H13D), C142(H14A,H14B), C143(H14C,H14D), C145(H14E,H14F), C146(H14G,
 H14H), C152(H15A,H15B), C156(H15C,H15D), C162(H16A,H16B), C166(H16C,H16D),
 C172(H17A,H17B), C176(H17C,H17D)
;
_olex2_submission_special_instructions 'No special instructions were received'
_oxdiff_exptl_absorpt_empirical_details
;
Empirical correction (ABSPACK) includes:
- Absorption correction using spherical harmonics
- Frame scaling
;
_oxdiff_exptl_absorpt_empirical_full_max 1.142
_oxdiff_exptl_absorpt_empirical_full_min 0.849

loop_
_space_group_symop_operation_xyz
'x, y, z'
'-x+1/2, y, -z+1/2'
'-x, -y, -z'
'x-1/2, -y, z-1/2'

loop_
_atom_site_label
_atom_site_type_symbol
_atom_site_fract_x
_atom_site_fract_y
_atom_site_fract_z
_atom_site_U_iso_or_equiv
_atom_site_adp_type
_atom_site_occupancy
_atom_site_site_symmetry_order
_atom_site_calc_flag
_atom_site_refinement_flags_posn
_atom_site_refinement_flags_adp
_atom_site_refinement_flags_occupancy
_atom_site_disorder_assembly
_atom_site_disorder_group
Ag1 Ag 0.29052(2) 1.00089(2) 0.55617(2) 0.02207(4) Uani 1 1 d . . . . .
Ag2 Ag 0.11340(5) 0.99676(3) 0.47283(5) 0.02050(10) Uani 0.919(4) 1 d . . P A 1
Ag2A Ag 0.1248(7) 0.9943(3) 0.4490(9) 0.0272(16) Uani 0.081(4) 1 d . U P A 2
Ag3 Ag 0.55488(2) 0.49857(2) 0.38064(2) 0.02813(5) Uani 1 1 d . . . . .
Ag4 Ag 0.44500(2) 0.50135(2) 0.22400(2) 0.02343(4) Uani 1 1 d . . . . .
F20 F 0.36849(8) 0.81473(5) 0.50384(9) 0.0322(3) Uani 1 1 d . . . . .
F21 F 0.36498(9) 0.70223(5) 0.50847(9) 0.0361(3) Uani 1 1 d . . . . .
F22 F 0.20414(10) 0.64745(5) 0.53539(10) 0.0383(3) Uani 1 1 d . . . . .
F23 F 0.04715(9) 0.70575(6) 0.56185(10) 0.0408(3) Uani 1 1 d . . . . .
F24 F 0.04847(8) 0.81824(5) 0.55860(10) 0.0365(3) Uani 1 1 d . . . . .
F40 F 0.24627(12) 1.18151(6) 0.66231(9) 0.0464(4) Uani 1 1 d . . . . .
F41 F 0.23906(12) 1.29445(6) 0.66184(10) 0.0503(4) Uani 1 1 d . . . . .
F42 F 0.18514(10) 1.35024(5) 0.51180(10) 0.0400(3) Uani 1 1 d . . . . .
F43 F 0.13702(10) 1.29271(5) 0.36183(9) 0.0383(3) Uani 1 1 d . . . . .
F44 F 0.14064(9) 1.18015(5) 0.36112(8) 0.0325(3) Uani 1 1 d . . . . .
F60 F 0.54869(9) 0.67844(5) 0.46010(8) 0.0349(3) Uani 1 1 d . . . . .
F61 F 0.55544(10) 0.79025(6) 0.46427(10) 0.0425(3) Uani 1 1 d . . . . .
F62 F 0.52528(11) 0.85045(5) 0.31351(12) 0.0503(4) Uani 1 1 d . . . . .
F63 F 0.49889(12) 0.79738(6) 0.15511(11) 0.0507(4) Uani 1 1 d . . . . .
F64 F 0.49265(10) 0.68544(6) 0.14794(9) 0.0398(3) Uani 1 1 d . . . . .
F80 F 0.65024(9) 0.31736(5) 0.25616(10) 0.0391(3) Uani 1 1 d . . . . .
F81 F 0.64691(9) 0.20371(6) 0.25652(10) 0.0405(3) Uani 1 1 d . . . . .
F82 F 0.49280(10) 0.14883(5) 0.30504(9) 0.0381(3) Uani 1 1 d . . . . .
F83 F 0.34326(10) 0.20695(6) 0.35262(11) 0.0450(4) Uani 1 1 d . . . . .
F84 F 0.34594(9) 0.32048(5) 0.35343(10) 0.0368(3) Uani 1 1 d . . . . .
O11 O 0.27566(10) 0.90890(6) 0.56335(10) 0.0271(3) Uani 1 1 d . . . . .
O13 O 0.14193(10) 0.90529(6) 0.47940(10) 0.0300(3) Uani 1 1 d . . . . .
O31 O 0.27305(10) 1.09221(6) 0.54173(10) 0.0289(3) Uani 1 1 d . . . . .
O33 O 0.12575(10) 1.08903(6) 0.48393(10) 0.0288(3) Uani 1 1 d . . . . .
O51 O 0.56520(10) 0.58821(6) 0.35425(11) 0.0305(3) Uani 1 1 d . . . . .
O53 O 0.44914(10) 0.59378(6) 0.24890(10) 0.0295(3) Uani 1 1 d . . . . .
O71 O 0.54516(12) 0.40750(6) 0.36807(11) 0.0352(4) Uani 1 1 d . . . . .
O73 O 0.45588(11) 0.40862(6) 0.24198(10) 0.0313(3) Uani 1 1 d . . . . .
O101 O 0.36084(10) 1.00021(5) 0.71366(9) 0.0226(3) Uani 1 1 d . . . . .
O104 O 0.47171(10) 1.00011(5) 0.87350(9) 0.0215(3) Uani 1 1 d . . . . .
O111 O 0.41782(10) 1.00008(6) 0.44542(10) 0.0280(3) Uani 1 1 d . . . . .
O121 O 0.18303(15) 1.00207(7) 0.31414(17) 0.0308(5) Uani 0.919(4) 1 d . U P A 1
O131 O 0.74094(11) 0.49868(5) 0.34283(9) 0.0252(3) Uani 1 1 d . . . . .
O141 O 0.29448(10) 0.49807(5) 0.13646(10) 0.0223(3) Uani 1 1 d . . . . .
O144 O 0.12082(10) 0.49920(5) 0.03918(9) 0.0216(3) Uani 1 1 d . . . . .
O151 O 0.53288(12) 0.49967(6) 0.08944(10) 0.0294(3) Uani 1 1 d . . . . .
O161 O 0.31323(11) 0.75001(7) 0.32487(10) 0.0332(3) Uani 1 1 d . . . . .
O171 O 0.1608(18) 1.0028(9) 0.2746(19) 0.0308(5) Uani 0.081(4) 1 d . . P A 2
C12 C 0.20884(13) 0.88432(8) 0.52376(13) 0.0215(4) Uani 1 1 d . . . . .
C14 C 0.20838(14) 0.82083(8) 0.53037(13) 0.0216(4) Uani 1 1 d . . . . .
C15 C 0.28811(14) 0.78935(8) 0.51997(13) 0.0234(4) Uani 1 1 d . . . . .
C16 C 0.28769(14) 0.73159(9) 0.52156(13) 0.0260(4) Uani 1 1 d . . . . .
C17 C 0.20619(16) 0.70356(8) 0.53499(14) 0.0271(4) Uani 1 1 d . . . . .
C18 C 0.12571(15) 0.73330(9) 0.54701(14) 0.0275(4) Uani 1 1 d . . . . .
C19 C 0.12759(14) 0.79112(9) 0.54435(14) 0.0254(4) Uani 1 1 d . . . . .
C32 C 0.19804(14) 1.11331(8) 0.51239(13) 0.0221(4) Uani 1 1 d . . . . .
C34 C 0.19388(13) 1.17700(8) 0.51182(13) 0.0214(4) Uani 1 1 d . . . . .
C35 C 0.21918(15) 1.20781(9) 0.58662(14) 0.0278(4) Uani 1 1 d . . . . .
C36 C 0.21574(16) 1.26567(9) 0.58763(14) 0.0306(5) Uani 1 1 d . . . . .
C37 C 0.18804(15) 1.29412(8) 0.51173(15) 0.0272(4) Uani 1 1 d . . . . .
C38 C 0.16272(14) 1.26471(8) 0.43581(14) 0.0255(4) Uani 1 1 d . . . . .
C39 C 0.16481(13) 1.20703(8) 0.43691(13) 0.0226(4) Uani 1 1 d . . . . .
C52 C 0.51011(13) 0.61394(8) 0.30219(13) 0.0225(4) Uani 1 1 d . . . . .
C54 C 0.51812(14) 0.67722(8) 0.30415(14) 0.0234(4) Uani 1 1 d . . . . .
C55 C 0.53599(14) 0.70597(9) 0.38313(14) 0.0264(4) Uani 1 1 d . . . . .
C56 C 0.53968(15) 0.76378(9) 0.38697(16) 0.0308(5) Uani 1 1 d . . . . .
C57 C 0.52598(16) 0.79442(9) 0.31018(17) 0.0345(5) Uani 1 1 d . . . . .
C58 C 0.51128(16) 0.76736(9) 0.23029(16) 0.0341(5) Uani 1 1 d . . . . .
C59 C 0.50719(15) 0.70964(9) 0.22799(15) 0.0288(4) Uani 1 1 d . . . . .
C72 C 0.50002(13) 0.38541(8) 0.30495(12) 0.0200(4) Uani 1 1 d . . . . .
C74 C 0.49829(13) 0.32177(8) 0.30512(12) 0.0202(4) Uani 1 1 d . . . . .
C75 C 0.57375(14) 0.29073(9) 0.28105(14) 0.0248(4) Uani 1 1 d . . . . .
C76 C 0.57310(14) 0.23300(9) 0.28095(14) 0.0266(4) Uani 1 1 d . . . . .
C77 C 0.49515(15) 0.20487(8) 0.30535(13) 0.0266(4) Uani 1 1 d . . . . .
C78 C 0.41904(15) 0.23465(9) 0.32984(14) 0.0274(4) Uani 1 1 d . . . . .
C79 C 0.42152(14) 0.29235(8) 0.32958(14) 0.0247(4) Uani 1 1 d . . . . .
C102 C 0.37235(13) 0.95018(8) 0.76619(13) 0.0215(4) Uani 1 1 d . . . . .
H10A H 0.3684 0.9168 0.7272 0.026 Uiso 1 1 calc R . . . .
H10B H 0.3219 0.9477 0.8077 0.026 Uiso 1 1 calc R . . . .
C103 C 0.46548(13) 0.95090(8) 0.81772(13) 0.0215(4) Uani 1 1 d . . . . .
H10C H 0.4724 0.9167 0.8546 0.026 Uiso 1 1 calc R . . . .
H10D H 0.5161 0.9514 0.7763 0.026 Uiso 1 1 calc R . . . .
C105 C 0.46096(13) 1.05029(8) 0.82043(13) 0.0221(4) Uani 1 1 d . . . . .
H10E H 0.5113 1.0525 0.7788 0.027 Uiso 1 1 calc R . . . .
H10F H 0.4649 1.0838 0.8591 0.027 Uiso 1 1 calc R . . . .
C106 C 0.36754(13) 1.04890(8) 0.76929(13) 0.0222(4) Uani 1 1 d . . . . .
H10G H 0.3173 1.0482 0.8111 0.027 Uiso 1 1 calc R . . . .
H10H H 0.3599 1.0831 0.7325 0.027 Uiso 1 1 calc R . . . .
C112 C 0.47454(15) 0.95093(9) 0.45494(15) 0.0283(4) Uani 1 1 d . . . . .
H11A H 0.5195 0.9502 0.4079 0.034 Uiso 1 1 calc R . . . .
H11B H 0.4350 0.9171 0.4484 0.034 Uiso 1 1 calc R . . . .
C116 C 0.47399(15) 1.04964(9) 0.45622(15) 0.0283(4) Uani 1 1 d . . . . .
H11C H 0.4340 1.0833 0.4509 0.034 Uiso 1 1 calc R . . . .
H11D H 0.5188 1.0512 0.4092 0.034 Uiso 1 1 calc R . . . .
C122 C 0.23591(16) 0.95315(10) 0.29727(16) 0.0263(6) Uani 0.919(4) 1 d . U P A 1
H12A H 0.1985 0.9193 0.3081 0.032 Uiso 0.919(4) 1 calc R . P A 1
H12B H 0.2921 0.9521 0.3381 0.032 Uiso 0.919(4) 1 calc R . P A 1
C126 C 0.23601(17) 1.05147(10) 0.29720(17) 0.0275(6) Uani 0.919(4) 1 d . U P A 1
H12C H 0.2923 1.0526 0.3379 0.033 Uiso 0.919(4) 1 calc R . P A 1
H12D H 0.1984 1.0852 0.3080 0.033 Uiso 0.919(4) 1 calc R . P A 1
C132 C 0.76943(15) 0.44947(8) 0.29730(13) 0.0247(4) Uani 1 1 d . . . . .
H13A H 0.7475 0.4157 0.3279 0.030 Uiso 1 1 calc R . . . .
H13B H 0.8381 0.4481 0.2985 0.030 Uiso 1 1 calc R . . . .
C136 C 0.76979(14) 0.54782(8) 0.29713(13) 0.0239(4) Uani 1 1 d . . . . .
H13C H 0.8385 0.5489 0.2978 0.029 Uiso 1 1 calc R . . . .
H13D H 0.7485 0.5817 0.3278 0.029 Uiso 1 1 calc R . . . .
C142 C 0.23620(13) 0.44900(8) 0.13101(13) 0.0211(4) Uani 1 1 d . . . . .
H14A H 0.1957 0.4484 0.1816 0.025 Uiso 1 1 calc R . . . .
H14B H 0.2754 0.4149 0.1342 0.025 Uiso 1 1 calc R . . . .
C143 C 0.17706(13) 0.44914(8) 0.04543(13) 0.0209(4) Uani 1 1 d . . . . .
H14C H 0.2175 0.4475 -0.0052 0.025 Uiso 1 1 calc R . . . .
H14D H 0.1364 0.4157 0.0428 0.025 Uiso 1 1 calc R . . . .
C145 C 0.17914(14) 0.54826(8) 0.04428(13) 0.0217(4) Uani 1 1 d . . . . .
H14E H 0.1400 0.5824 0.0414 0.026 Uiso 1 1 calc R . . . .
H14F H 0.2193 0.5489 -0.0066 0.026 Uiso 1 1 calc R . . . .
C146 C 0.23889(14) 0.54798(8) 0.12971(13) 0.0218(4) Uani 1 1 d . . . . .
H14G H 0.2799 0.5813 0.1319 0.026 Uiso 1 1 calc R . . . .
H14H H 0.1987 0.5500 0.1805 0.026 Uiso 1 1 calc R . . . .
C152 C 0.53509(16) 0.44994(9) 0.03640(15) 0.0296(5) Uani 1 1 d . . . . .
H15A H 0.5276 0.4165 0.0741 0.036 Uiso 1 1 calc R . . . .
H15B H 0.5959 0.4471 0.0096 0.036 Uiso 1 1 calc R . . . .
C156 C 0.54152(16) 0.54858(9) 0.03543(15) 0.0290(4) Uani 1 1 d . . . . .
H15C H 0.6025 0.5482 0.0086 0.035 Uiso 1 1 calc R . . . .
H15D H 0.5384 0.5826 0.0725 0.035 Uiso 1 1 calc R . . . .
C162 C 0.26227(16) 0.70083(10) 0.29919(16) 0.0350(5) Uani 1 1 d . . . . .
H16A H 0.2046 0.6991 0.3316 0.042 Uiso 1 1 calc R . . . .
H16B H 0.2999 0.6672 0.3151 0.042 Uiso 1 1 calc R . . . .
C166 C 0.26140(18) 0.79883(10) 0.29924(15) 0.0356(5) Uani 1 1 d . . . . .
H16C H 0.2980 0.8327 0.3159 0.043 Uiso 1 1 calc R . . . .
H16D H 0.2032 0.7999 0.3308 0.043 Uiso 1 1 calc R . . . .
C172 C 0.203(2) 0.9526(10) 0.2419(19) 0.025(5) Uani 0.081(4) 1 d . U P A 2
H17A H 0.1763 0.9195 0.2705 0.030 Uiso 0.081(4) 1 calc R . P A 2
H17B H 0.1884 0.9496 0.1774 0.030 Uiso 0.081(4) 1 calc R . P A 2
C176 C 0.202(2) 1.0517(10) 0.245(2) 0.025(5) Uani 0.081(4) 1 d . U P A 2
H17C H 0.1838 1.0568 0.1812 0.030 Uiso 0.081(4) 1 calc R . P A 2
H17D H 0.1778 1.0841 0.2771 0.030 Uiso 0.081(4) 1 calc R . P A 2

loop_
_atom_site_aniso_label
_atom_site_aniso_U_11
_atom_site_aniso_U_22
_atom_site_aniso_U_33
_atom_site_aniso_U_23
_atom_site_aniso_U_13
_atom_site_aniso_U_12
Ag1 0.01941(7) 0.01791(7) 0.02815(8) 0.00162(5) -0.00483(5) 0.00018(5)
Ag2 0.02006(14) 0.01817(15) 0.0227(2) 0.00067(15) -0.00405(14) 0.00048(9)
Ag2A 0.025(3) 0.0150(12) 0.039(4) -0.008(2) -0.018(2) 0.0055(14)
Ag3 0.03657(9) 0.01717(7) 0.02861(8) 0.00014(5) -0.01561(7) -0.00065(5)
Ag4 0.02690(8) 0.01795(7) 0.02424(8) 0.00104(5) -0.00882(6) -0.00067(5)
F20 0.0216(6) 0.0288(6) 0.0463(8) 0.0005(5) 0.0030(5) -0.0004(5)
F21 0.0332(7) 0.0293(6) 0.0456(8) 0.0016(6) 0.0018(6) 0.0142(5)
F22 0.0518(8) 0.0151(6) 0.0482(8) 0.0023(5) 0.0044(6) 0.0024(5)
F23 0.0358(7) 0.0283(7) 0.0594(9) 0.0011(6) 0.0134(6) -0.0099(5)
F24 0.0254(6) 0.0265(6) 0.0588(9) -0.0027(6) 0.0126(6) 0.0021(5)
F40 0.0793(11) 0.0338(7) 0.0245(7) 0.0047(6) -0.0103(7) 0.0011(7)
F41 0.0821(11) 0.0343(8) 0.0334(7) -0.0129(6) -0.0061(7) -0.0035(7)
F42 0.0527(8) 0.0159(6) 0.0515(9) -0.0009(5) 0.0044(7) 0.0010(5)
F43 0.0511(8) 0.0284(7) 0.0344(7) 0.0112(5) -0.0075(6) 0.0067(6)
F44 0.0446(7) 0.0260(6) 0.0254(6) -0.0020(5) -0.0103(5) 0.0023(5)
F60 0.0443(7) 0.0309(7) 0.0291(7) 0.0003(5) -0.0012(5) 0.0036(6)
F61 0.0431(8) 0.0338(7) 0.0507(9) -0.0179(6) 0.0037(6) -0.0052(6)
F62 0.0599(9) 0.0158(6) 0.0766(11) 0.0005(6) 0.0158(8) -0.0037(6)
F63 0.0694(10) 0.0324(7) 0.0510(9) 0.0208(7) 0.0097(8) 0.0037(7)
F64 0.0575(9) 0.0329(7) 0.0290(7) 0.0023(6) 0.0025(6) 0.0011(6)
F80 0.0254(6) 0.0304(7) 0.0626(9) -0.0026(6) 0.0127(6) -0.0037(5)
F81 0.0330(7) 0.0302(7) 0.0590(9) -0.0048(6) 0.0089(6) 0.0121(5)
F82 0.0546(9) 0.0152(6) 0.0452(8) 0.0003(5) 0.0089(7) 0.0016(5)
F83 0.0435(8) 0.0279(7) 0.0663(10) -0.0028(7) 0.0260(7) -0.0128(6)
F84 0.0285(6) 0.0263(6) 0.0572(9) -0.0053(6) 0.0167(6) 0.0014(5)
O11 0.0285(7) 0.0180(7) 0.0339(8) -0.0015(6) -0.0051(6) -0.0005(6)
O13 0.0305(8) 0.0186(7) 0.0396(9) 0.0019(6) -0.0083(6) 0.0006(6)
O31 0.0263(7) 0.0198(7) 0.0399(9) 0.0048(6) -0.0047(6) 0.0016(6)
O33 0.0260(7) 0.0184(7) 0.0413(9) 0.0019(6) -0.0042(6) -0.0008(6)
O51 0.0316(8) 0.0177(7) 0.0410(9) 0.0010(6) -0.0085(7) 0.0022(6)
O53 0.0298(8) 0.0201(7) 0.0375(8) 0.0005(6) -0.0063(6) -0.0015(6)
O71 0.0497(10) 0.0183(7) 0.0353(9) -0.0020(6) -0.0166(7) -0.0016(6)
O73 0.0408(9) 0.0190(7) 0.0324(8) 0.0014(6) -0.0123(7) -0.0005(6)
O101 0.0241(7) 0.0206(7) 0.0223(7) 0.0008(5) -0.0058(6) -0.0005(5)
O104 0.0230(7) 0.0181(7) 0.0226(7) -0.0006(5) -0.0065(6) 0.0004(5)
O111 0.0236(7) 0.0293(8) 0.0306(8) 0.0022(6) -0.0033(6) -0.0005(5)
O121 0.0331(10) 0.0269(8) 0.0338(12) 0.0034(8) 0.0148(9) 0.0040(7)
O131 0.0329(8) 0.0244(7) 0.0184(7) -0.0004(5) 0.0021(6) 0.0004(5)
O141 0.0206(7) 0.0202(7) 0.0254(7) -0.0008(5) -0.0056(6) 0.0002(5)
O144 0.0216(7) 0.0186(7) 0.0239(7) 0.0011(5) -0.0038(5) -0.0006(5)
O151 0.0389(9) 0.0235(8) 0.0249(7) 0.0000(6) -0.0050(6) -0.0011(6)
O161 0.0343(8) 0.0323(8) 0.0326(8) 0.0031(7) -0.0016(6) 0.0014(6)
O171 0.0331(10) 0.0269(8) 0.0338(12) 0.0034(8) 0.0148(9) 0.0040(7)
C12 0.0240(9) 0.0174(9) 0.0233(9) -0.0006(7) 0.0034(8) -0.0001(7)
C14 0.0268(10) 0.0182(9) 0.0197(9) -0.0001(7) 0.0002(7) 0.0012(7)
C15 0.0220(9) 0.0232(10) 0.0247(10) 0.0017(8) -0.0006(8) 0.0003(7)
C16 0.0288(10) 0.0245(10) 0.0245(10) -0.0002(8) -0.0007(8) 0.0084(8)
C17 0.0394(12) 0.0158(9) 0.0259(10) 0.0022(8) 0.0014(9) 0.0009(8)
C18 0.0298(10) 0.0230(10) 0.0299(11) -0.0010(8) 0.0043(8) -0.0044(8)
C19 0.0249(10) 0.0227(10) 0.0289(10) -0.0020(8) 0.0033(8) 0.0021(8)
C32 0.0263(10) 0.0182(9) 0.0216(10) 0.0024(7) 0.0006(8) 0.0013(7)
C34 0.0208(9) 0.0181(9) 0.0255(10) 0.0023(7) 0.0019(7) 0.0003(7)
C35 0.0342(11) 0.0258(10) 0.0230(10) 0.0028(8) -0.0011(8) -0.0001(8)
C36 0.0372(12) 0.0274(11) 0.0271(11) -0.0057(9) 0.0009(9) -0.0027(9)
C37 0.0292(10) 0.0161(9) 0.0366(12) -0.0003(8) 0.0053(9) 0.0003(8)
C38 0.0265(10) 0.0228(10) 0.0270(10) 0.0062(8) 0.0000(8) 0.0033(8)
C39 0.0220(9) 0.0222(9) 0.0233(10) -0.0013(8) -0.0020(7) 0.0013(7)
C52 0.0217(9) 0.0175(9) 0.0288(10) -0.0005(7) 0.0040(8) 0.0002(7)
C54 0.0215(9) 0.0183(9) 0.0307(11) 0.0008(8) 0.0030(8) -0.0010(7)
C55 0.0226(10) 0.0247(10) 0.0319(11) 0.0012(8) 0.0028(8) -0.0002(8)
C56 0.0261(10) 0.0255(11) 0.0410(12) -0.0084(9) 0.0049(9) -0.0032(8)
C57 0.0330(11) 0.0161(10) 0.0554(15) 0.0003(9) 0.0123(10) -0.0020(8)
C58 0.0359(12) 0.0251(11) 0.0420(13) 0.0114(10) 0.0083(10) 0.0017(9)
C59 0.0299(11) 0.0255(10) 0.0313(11) 0.0009(9) 0.0047(9) 0.0002(8)
C72 0.0202(9) 0.0166(9) 0.0231(9) 0.0005(7) 0.0017(7) -0.0002(7)
C74 0.0245(10) 0.0166(9) 0.0188(9) -0.0002(7) -0.0033(7) 0.0003(7)
C75 0.0220(9) 0.0235(10) 0.0290(10) 0.0007(8) 0.0017(8) -0.0005(8)
C76 0.0276(10) 0.0242(10) 0.0281(10) -0.0019(8) 0.0012(8) 0.0060(8)
C77 0.0402(12) 0.0155(9) 0.0242(10) 0.0004(7) 0.0013(9) 0.0009(8)
C78 0.0307(11) 0.0229(10) 0.0293(11) -0.0004(8) 0.0077(8) -0.0060(8)
C79 0.0251(10) 0.0226(10) 0.0269(10) -0.0020(8) 0.0052(8) 0.0008(8)
C102 0.0223(9) 0.0183(9) 0.0232(10) -0.0002(7) -0.0040(8) -0.0008(7)
C103 0.0221(9) 0.0179(9) 0.0238(10) -0.0012(7) -0.0035(8) 0.0013(7)
C105 0.0214(9) 0.0178(9) 0.0266(10) 0.0018(7) -0.0032(8) -0.0023(7)
C106 0.0210(9) 0.0191(9) 0.0258(10) 0.0017(7) -0.0034(8) -0.0008(7)
C112 0.0266(10) 0.0242(10) 0.0344(12) -0.0046(8) 0.0048(9) -0.0022(8)
C116 0.0262(10) 0.0236(10) 0.0355(12) 0.0073(8) 0.0039(9) 0.0015(8)
C122 0.0256(12) 0.0261(12) 0.0274(14) 0.0025(9) 0.0032(11) 0.0026(9)
C126 0.0296(13) 0.0254(12) 0.0276(14) -0.0014(9) 0.0018(11) 0.0024(9)
C132 0.0312(11) 0.0217(10) 0.0209(10) 0.0009(8) -0.0011(8) 0.0021(8)
C136 0.0286(10) 0.0212(10) 0.0214(10) -0.0013(7) -0.0010(8) -0.0021(8)
C142 0.0238(9) 0.0200(9) 0.0189(9) 0.0017(7) -0.0038(7) -0.0011(7)
C143 0.0227(9) 0.0191(9) 0.0205(9) 0.0005(7) -0.0038(7) -0.0013(7)
C145 0.0249(10) 0.0185(9) 0.0210(9) 0.0006(7) -0.0039(8) -0.0008(7)
C146 0.0242(10) 0.0203(9) 0.0203(9) -0.0020(7) -0.0034(8) 0.0008(7)
C152 0.0358(12) 0.0218(10) 0.0310(11) 0.0015(8) -0.0005(9) 0.0047(8)
C156 0.0327(11) 0.0234(10) 0.0305(11) -0.0008(8) 0.0001(9) -0.0058(8)
C162 0.0333(12) 0.0285(11) 0.0432(14) 0.0066(10) 0.0036(10) -0.0008(9)
C166 0.0453(13) 0.0303(11) 0.0305(12) -0.0016(9) -0.0031(10) 0.0035(10)
C172 0.043(11) 0.017(9) 0.017(10) -0.008(8) 0.008(10) 0.003(8)
C176 0.039(11) 0.016(9) 0.020(10) 0.007(8) 0.006(10) 0.004(8)

loop_
_atom_type_symbol
_atom_type_description
_atom_type_scat_dispersion_real
_atom_type_scat_dispersion_imag
_atom_type_scat_source
C C 0.0181 0.0091 'International Tables Vol C Tables 4.2.6.8 and 6.1.1.4'
H H 0.0000 0.0000 'International Tables Vol C Tables 4.2.6.8 and 6.1.1.4'
Ag Ag 0.1306 4.2820 'International Tables Vol C Tables 4.2.6.8 and 6.1.1.4'
F F 0.0727 0.0534 'International Tables Vol C Tables 4.2.6.8 and 6.1.1.4'
O O 0.0492 0.0322 'International Tables Vol C Tables 4.2.6.8 and 6.1.1.4'

loop_
_exptl_crystal_face_index_h
_exptl_crystal_face_index_k
_exptl_crystal_face_index_l
_exptl_crystal_face_perp_dist
0 15 0 0.0080
0 -15 0 0.0227
-9 0 4 0.0690
-7 0 -6 0.0488
2 0 10 0.0592
5 0 -8 0.0846
9 0 0 0.0214
-7 7 -4 0.0472
8 5 4 0.0441

loop_
_geom_angle_atom_site_label_1
_geom_angle_atom_site_label_2
_geom_angle_atom_site_label_3
_geom_angle
_geom_angle_site_symmetry_1
_geom_angle_site_symmetry_3
_geom_angle_publ_flag
O11 Ag1 Ag2 84.15(4) . . ?
O11 Ag1 Ag2A 83.76(18) . . ?
O11 Ag1 O101 88.97(5) . . ?
O11 Ag1 O111 95.75(5) . . ?
O31 Ag1 Ag2 83.88(4) . . ?
O31 Ag1 Ag2A 84.81(17) . . ?
O31 Ag1 O11 167.69(6) . . ?
O31 Ag1 O101 97.87(5) . . ?
O31 Ag1 O111 91.41(5) . . ?
O101 Ag1 Ag2 137.06(4) . . ?
O101 Ag1 Ag2A 145.3(3) . . ?
O101 Ag1 O111 110.70(5) . . ?
O111 Ag1 Ag2 112.14(4) . . ?
O111 Ag1 Ag2A 103.8(3) . . ?
O13 Ag2 Ag1 81.48(4) . . ?
O13 Ag2 O104 101.64(6) . 4_575 ?
O33 Ag2 Ag1 82.11(5) . . ?
O33 Ag2 O13 163.58(7) . . ?
O33 Ag2 O104 94.38(5) . 4_575 ?
O104 Ag2 Ag1 168.76(4) 4_575 . ?
O13 Ag2A Ag1 81.4(3) . . ?
O13 Ag2A O33 154.1(6) . . ?
O13 Ag2A O104 103.9(4) . 4_575 ?
O33 Ag2A Ag1 79.7(2) . . ?
O33 Ag2A O104 92.7(3) . 4_575 ?
O104 Ag2A Ag1 170.4(5) 4_575 . ?
O51 Ag3 Ag4 82.05(4) . . ?
O51 Ag3 O71 164.43(6) . . ?
O51 Ag3 O144 97.31(5) . 4_666 ?
O71 Ag3 Ag4 85.34(4) . . ?
O71 Ag3 O144 97.02(5) . 4_666 ?
O144 Ag3 Ag4 167.02(3) 4_666 . ?
O53 Ag4 Ag3 82.60(4) . . ?
O53 Ag4 O141 97.77(5) . . ?
O53 Ag4 O151 98.37(5) . . ?
O73 Ag4 Ag3 80.77(4) . . ?
O73 Ag4 O53 162.70(6) . . ?
O73 Ag4 O141 95.00(5) . . ?
O73 Ag4 O151 92.80(5) . . ?
O141 Ag4 Ag3 153.53(4) . . ?
O151 Ag4 Ag3 114.28(4) . . ?
O151 Ag4 O141 91.93(5) . . ?
C12 O11 Ag1 121.10(13) . . ?
C12 O13 Ag2 123.59(13) . . ?
C12 O13 Ag2A 125.3(3) . . ?
C32 O31 Ag1 121.66(13) . . ?
C32 O33 Ag2 123.37(13) . . ?
C32 O33 Ag2A 121.6(3) . . ?
C52 O51 Ag3 123.38(13) . . ?
C52 O53 Ag4 119.81(13) . . ?
C72 O71 Ag3 121.14(13) . . ?
C72 O73 Ag4 124.27(13) . . ?
C102 O101 Ag1 123.51(11) . . ?
C106 O101 Ag1 123.81(11) . . ?
C106 O101 C102 110.21(15) . . ?
C103 O104 Ag2 113.70(10) . 4_676 ?
C103 O104 Ag2A 110.1(3) . 4_676 ?
C105 O104 Ag2 111.85(11) . 4_676 ?
C105 O104 Ag2A 106.3(2) . 4_676 ?
C105 O104 C103 110.29(15) . . ?
C112 O111 Ag1 111.57(12) . . ?
C112 O111 C116 110.32(16) . . ?
C116 O111 Ag1 109.91(12) . . ?
C122 O121 C126 110.14(19) . . ?
C132 O131 C136 109.75(16) . . ?
C142 O141 Ag4 123.11(10) . . ?
C146 O141 Ag4 118.69(10) . . ?
C146 O141 C142 110.39(15) . . ?
C143 O144 Ag3 104.96(10) . 4_565 ?
C145 O144 Ag3 102.70(10) . 4_565 ?
C145 O144 C143 110.15(15) . . ?
C152 O151 Ag4 120.42(13) . . ?
C152 O151 C156 110.36(17) . . ?
C156 O151 Ag4 121.65(13) . . ?
C166 O161 C162 110.13(17) . . ?
C176 O171 C172 113(2) . . ?
O11 C12 C14 116.25(17) . . ?
O13 C12 O11 128.32(18) . . ?
O13 C12 C14 115.42(17) . . ?
C15 C14 C12 121.67(18) . . ?
C15 C14 C19 116.59(18) . . ?
C19 C14 C12 121.71(18) . . ?
F20 C15 C14 120.36(18) . . ?
F20 C15 C16 117.31(18) . . ?
C16 C15 C14 122.26(19) . . ?
F21 C16 C15 121.01(19) . . ?
F21 C16 C17 119.46(19) . . ?
C17 C16 C15 119.51(19) . . ?
F22 C17 C16 120.35(19) . . ?
F22 C17 C18 119.61(19) . . ?
C16 C17 C18 120.04(19) . . ?
F23 C18 C17 119.68(19) . . ?
F23 C18 C19 120.89(19) . . ?
C19 C18 C17 119.43(19) . . ?
F24 C19 C14 120.48(18) . . ?
F24 C19 C18 117.35(18) . . ?
C18 C19 C14 122.14(19) . . ?
O31 C32 C34 115.92(17) . . ?
O33 C32 O31 128.59(19) . . ?
O33 C32 C34 115.49(17) . . ?
C35 C34 C32 121.24(17) . . ?
C35 C34 C39 116.67(18) . . ?
C39 C34 C32 122.09(18) . . ?
F40 C35 C34 120.04(19) . . ?
F40 C35 C36 117.75(19) . . ?
C36 C35 C34 122.20(19) . . ?
F41 C36 C35 120.9(2) . . ?
F41 C36 C37 119.6(2) . . ?
C37 C36 C35 119.6(2) . . ?
F42 C37 C36 120.04(19) . . ?
F42 C37 C38 120.19(19) . . ?
C36 C37 C38 119.77(19) . . ?
F43 C38 C37 119.44(18) . . ?
F43 C38 C39 120.93(19) . . ?
C39 C38 C37 119.63(19) . . ?
F44 C39 C34 120.25(17) . . ?
F44 C39 C38 117.56(18) . . ?
C38 C39 C34 122.15(19) . . ?
O51 C52 O53 127.93(19) . . ?
O51 C52 C54 115.66(17) . . ?
O53 C52 C54 116.41(17) . . ?
C55 C54 C52 121.27(18) . . ?
C59 C54 C52 122.25(19) . . ?
C59 C54 C55 116.48(19) . . ?
F60 C55 C54 121.01(18) . . ?
F60 C55 C56 116.7(2) . . ?
C56 C55 C54 122.3(2) . . ?
F61 C56 C55 120.8(2) . . ?
F61 C56 C57 119.8(2) . . ?
C57 C56 C55 119.4(2) . . ?
F62 C57 C56 120.0(2) . . ?
F62 C57 C58 120.0(2) . . ?
C58 C57 C56 120.0(2) . . ?
F63 C58 C57 119.9(2) . . ?
F63 C58 C59 120.4(2) . . ?
C57 C58 C59 119.7(2) . . ?
F64 C59 C54 120.80(19) . . ?
F64 C59 C58 117.0(2) . . ?
C58 C59 C54 122.2(2) . . ?
O71 C72 O73 128.48(18) . . ?
O71 C72 C74 115.52(17) . . ?
O73 C72 C74 115.99(17) . . ?
C75 C74 C72 121.46(17) . . ?
C79 C74 C72 121.52(17) . . ?
C79 C74 C75 117.02(18) . . ?
F80 C75 C74 119.44(18) . . ?
F80 C75 C76 118.51(18) . . ?
C76 C75 C74 122.04(19) . . ?
F81 C76 C75 121.01(19) . . ?
F81 C76 C77 119.49(19) . . ?
C75 C76 C77 119.50(19) . . ?
F82 C77 C76 120.46(19) . . ?
F82 C77 C78 119.77(19) . . ?
C78 C77 C76 119.77(19) . . ?
F83 C78 C77 119.35(19) . . ?
F83 C78 C79 121.04(19) . . ?
C77 C78 C79 119.60(19) . . ?
F84 C79 C74 119.53(18) . . ?
F84 C79 C78 118.40(18) . . ?
C78 C79 C74 122.06(19) . . ?
O101 C102 H10A 109.6 . . ?
O101 C102 H10B 109.6 . . ?
O101 C102 C103 110.24(15) . . ?
H10A C102 H10B 108.1 . . ?
C103 C102 H10A 109.6 . . ?
C103 C102 H10B 109.6 . . ?
O104 C103 C102 109.49(15) . . ?
O104 C103 H10C 109.8 . . ?
O104 C103 H10D 109.8 . . ?
C102 C103 H10C 109.8 . . ?
C102 C103 H10D 109.8 . . ?
H10C C103 H10D 108.2 . . ?
O104 C105 H10E 109.8 . . ?
O104 C105 H10F 109.8 . . ?
O104 C105 C106 109.24(15) . . ?
H10E C105 H10F 108.3 . . ?
C106 C105 H10E 109.8 . . ?
C106 C105 H10F 109.8 . . ?
O101 C106 C105 110.21(16) . . ?
O101 C106 H10G 109.6 . . ?
O101 C106 H10H 109.6 . . ?
C105 C106 H10G 109.6 . . ?
C105 C106 H10H 109.6 . . ?
H10G C106 H10H 108.1 . . ?
O111 C112 H11A 109.6 . . ?
O111 C112 H11B 109.6 . . ?
O111 C112 C116 110.36(17) . 3_676 ?
H11A C112 H11B 108.1 . . ?
C116 C112 H11A 109.6 3_676 . ?
C116 C112 H11B 109.6 3_676 . ?
O111 C116 C112 109.96(17) . 3_676 ?
O111 C116 H11C 109.7 . . ?
O111 C116 H11D 109.7 . . ?
C112 C116 H11C 109.7 3_676 . ?
C112 C116 H11D 109.7 3_676 . ?
H11C C116 H11D 108.2 . . ?
O121 C122 C122 110.24(17) . 2 ?
O121 C122 H12A 109.6 . . ?
O121 C122 H12B 109.6 . . ?
C122 C122 H12A 109.6 2 . ?
C122 C122 H12B 109.6 2 . ?
H12A C122 H12B 108.1 . . ?
O121 C126 C126 110.11(18) . 2 ?
O121 C126 H12C 109.6 . . ?
O121 C126 H12D 109.6 . . ?
C126 C126 H12C 109.6 2 . ?
C126 C126 H12D 109.6 2 . ?
H12C C126 H12D 108.2 . . ?
O131 C132 C132 110.85(13) . 2_655 ?
O131 C132 H13A 109.5 . . ?
O131 C132 H13B 109.5 . . ?
C132 C132 H13A 109.5 2_655 . ?
C132 C132 H13B 109.5 2_655 . ?
H13A C132 H13B 108.1 . . ?
O131 C136 C136 110.64(13) . 2_655 ?
O131 C136 H13C 109.5 . . ?
O131 C136 H13D 109.5 . . ?
C136 C136 H13C 109.5 2_655 . ?
C136 C136 H13D 109.5 2_655 . ?
H13C C136 H13D 108.1 . . ?
O141 C142 H14A 109.6 . . ?
O141 C142 H14B 109.6 . . ?
O141 C142 C143 110.24(15) . . ?
H14A C142 H14B 108.1 . . ?
C143 C142 H14A 109.6 . . ?
C143 C142 H14B 109.6 . . ?
O144 C143 C142 110.20(15) . . ?
O144 C143 H14C 109.6 . . ?
O144 C143 H14D 109.6 . . ?
C142 C143 H14C 109.6 . . ?
C142 C143 H14D 109.6 . . ?
H14C C143 H14D 108.1 . . ?
O144 C145 H14E 109.6 . . ?
O144 C145 H14F 109.6 . . ?
O144 C145 C146 110.13(15) . . ?
H14E C145 H14F 108.1 . . ?
C146 C145 H14E 109.6 . . ?
C146 C145 H14F 109.6 . . ?
O141 C146 C145 110.64(15) . . ?
O141 C146 H14G 109.5 . . ?
O141 C146 H14H 109.5 . . ?
C145 C146 H14G 109.5 . . ?
C145 C146 H14H 109.5 . . ?
H14G C146 H14H 108.1 . . ?
O151 C152 H15A 109.6 . . ?
O151 C152 H15B 109.6 . . ?
O151 C152 C156 110.25(17) . 3_665 ?
H15A C152 H15B 108.1 . . ?
C156 C152 H15A 109.6 3_665 . ?
C156 C152 H15B 109.6 3_665 . ?
O151 C156 C152 110.28(17) . 3_665 ?
O151 C156 H15C 109.6 . . ?
O151 C156 H15D 109.6 . . ?
C152 C156 H15C 109.6 3_665 . ?
C152 C156 H15D 109.6 3_665 . ?
H15C C156 H15D 108.1 . . ?
O161 C162 C162 110.87(15) . 2 ?
O161 C162 H16A 109.5 . . ?
O161 C162 H16B 109.5 . . ?
C162 C162 H16A 109.5 2 . ?
C162 C162 H16B 109.5 2 . ?
H16A C162 H16B 108.1 . . ?
O161 C166 C166 110.49(16) . 2 ?
O161 C166 H16C 109.6 . . ?
O161 C166 H16D 109.6 . . ?
C166 C166 H16C 109.6 2 . ?
C166 C166 H16D 109.6 2 . ?
H16C C166 H16D 108.1 . . ?
O171 C172 H17A 109.2 . . ?
O171 C172 H17B 109.2 . . ?
C172 C172 O171 112(2) 2 . ?
C172 C172 H17A 109.2 2 . ?
C172 C172 H17B 109.2 2 . ?
H17A C172 H17B 107.9 . . ?
O171 C176 H17C 108.8 . . ?
O171 C176 H17D 108.8 . . ?
C176 C176 O171 114(2) 2 . ?
C176 C176 H17C 108.8 2 . ?
C176 C176 H17D 108.8 2 . ?
H17C C176 H17D 107.7 . . ?

loop_
_geom_bond_atom_site_label_1
_geom_bond_atom_site_label_2
_geom_bond_distance
_geom_bond_site_symmetry_2
_geom_bond_publ_flag
Ag1 Ag2 2.7831(8) . ?
Ag1 Ag2A 2.813(8) . ?
Ag1 O11 2.2073(14) . ?
Ag1 O31 2.2018(14) . ?
Ag1 O101 2.5358(14) . ?
Ag1 O111 2.5563(16) . ?
Ag2 O13 2.2210(16) . ?
Ag2 O33 2.2132(16) . ?
Ag2 O104 2.4661(16) 4_575 ?
Ag2A O13 2.183(9) . ?
Ag2A O33 2.320(8) . ?
Ag2A O104 2.429(8) 4_575 ?
Ag3 Ag4 2.7748(2) . ?
Ag3 O51 2.1814(14) . ?
Ag3 O71 2.1838(15) . ?
Ag3 O144 2.5301(14) 4_666 ?
Ag4 O53 2.2366(15) . ?
Ag4 O73 2.2323(14) . ?
Ag4 O141 2.4770(14) . ?
Ag4 O151 2.4605(17) . ?
F20 C15 1.342(2) . ?
F21 C16 1.340(2) . ?
F22 C17 1.338(2) . ?
F23 C18 1.339(2) . ?
F24 C19 1.339(2) . ?
F40 C35 1.344(2) . ?
F41 C36 1.343(2) . ?
F42 C37 1.339(2) . ?
F43 C38 1.338(2) . ?
F44 C39 1.342(2) . ?
F60 C55 1.341(2) . ?
F61 C56 1.337(3) . ?
F62 C57 1.337(2) . ?
F63 C58 1.348(3) . ?
F64 C59 1.347(3) . ?
F80 C75 1.345(2) . ?
F81 C76 1.342(2) . ?
F82 C77 1.337(2) . ?
F83 C78 1.339(2) . ?
F84 C79 1.346(2) . ?
O11 C12 1.250(2) . ?
O13 C12 1.247(2) . ?
O31 C32 1.250(2) . ?
O33 C32 1.247(2) . ?
O51 C52 1.247(2) . ?
O53 C52 1.254(2) . ?
O71 C72 1.242(2) . ?
O73 C72 1.245(2) . ?
O101 C102 1.438(2) . ?
O101 C106 1.434(2) . ?
O104 Ag2 2.4661(16) 4_676 ?
O104 Ag2A 2.429(8) 4_676 ?
O104 C103 1.445(2) . ?
O104 C105 1.445(2) . ?
O111 C112 1.432(2) . ?
O111 C116 1.437(2) . ?
O121 C122 1.425(3) . ?
O121 C126 1.435(3) . ?
O131 C132 1.433(2) . ?
O131 C136 1.435(2) . ?
O141 C142 1.440(2) . ?
O141 C146 1.435(2) . ?
O144 Ag3 2.5301(14) 4_565 ?
O144 C143 1.443(2) . ?
O144 C145 1.440(2) . ?
O151 C152 1.433(2) . ?
O151 C156 1.434(2) . ?
O161 C162 1.426(3) . ?
O161 C166 1.425(3) . ?
O171 C172 1.44(3) . ?
O171 C176 1.40(3) . ?
C12 C14 1.517(3) . ?
C14 C15 1.389(3) . ?
C14 C19 1.390(3) . ?
C15 C16 1.378(3) . ?
C16 C17 1.377(3) . ?
C17 C18 1.381(3) . ?
C18 C19 1.380(3) . ?
C32 C34 1.520(3) . ?
C34 C35 1.381(3) . ?
C34 C39 1.385(3) . ?
C35 C36 1.381(3) . ?
C36 C37 1.374(3) . ?
C37 C38 1.377(3) . ?
C38 C39 1.376(3) . ?
C52 C54 1.514(3) . ?
C54 C55 1.389(3) . ?
C54 C59 1.389(3) . ?
C55 C56 1.381(3) . ?
C56 C57 1.377(3) . ?
C57 C58 1.376(4) . ?
C58 C59 1.378(3) . ?
C72 C74 1.518(3) . ?
C74 C75 1.382(3) . ?
C74 C79 1.379(3) . ?
C75 C76 1.377(3) . ?
C76 C77 1.377(3) . ?
C77 C78 1.376(3) . ?
C78 C79 1.377(3) . ?
C102 H10A 0.9900 . ?
C102 H10B 0.9900 . ?
C102 C103 1.513(3) . ?
C103 H10C 0.9900 . ?
C103 H10D 0.9900 . ?
C105 H10E 0.9900 . ?
C105 H10F 0.9900 . ?
C105 C106 1.514(3) . ?
C106 H10G 0.9900 . ?
C106 H10H 0.9900 . ?
C112 H11A 0.9900 . ?
C112 H11B 0.9900 . ?
C112 C116 1.498(3) 3_676 ?
C116 C112 1.498(3) 3_676 ?
C116 H11C 0.9900 . ?
C116 H11D 0.9900 . ?
C122 C122 1.510(5) 2 ?
C122 H12A 0.9900 . ?
C122 H12B 0.9900 . ?
C126 C126 1.507(5) 2 ?
C126 H12C 0.9900 . ?
C126 H12D 0.9900 . ?
C132 C132 1.507(4) 2_655 ?
C132 H13A 0.9900 . ?
C132 H13B 0.9900 . ?
C136 C136 1.506(4) 2_655 ?
C136 H13C 0.9900 . ?
C136 H13D 0.9900 . ?
C142 H14A 0.9900 . ?
C142 H14B 0.9900 . ?
C142 C143 1.509(3) . ?
C143 H14C 0.9900 . ?
C143 H14D 0.9900 . ?
C145 H14E 0.9900 . ?
C145 H14F 0.9900 . ?
C145 C146 1.512(3) . ?
C146 H14G 0.9900 . ?
C146 H14H 0.9900 . ?
C152 H15A 0.9900 . ?
C152 H15B 0.9900 . ?
C152 C156 1.504(3) 3_665 ?
C156 C152 1.504(3) 3_665 ?
C156 H15C 0.9900 . ?
C156 H15D 0.9900 . ?
C162 C162 1.511(5) 2 ?
C162 H16A 0.9900 . ?
C162 H16B 0.9900 . ?
C166 C166 1.508(4) 2 ?
C166 H16C 0.9900 . ?
C166 H16D 0.9900 . ?
C172 C172 1.36(6) 2 ?
C172 H17A 0.9900 . ?
C172 H17B 0.9900 . ?
C176 C176 1.38(6) 2 ?
C176 H17C 0.9900 . ?
C176 H17D 0.9900 . ?

loop_
_exptl_oxdiff_crystal_face_indexfrac_h
_exptl_oxdiff_crystal_face_indexfrac_k
_exptl_oxdiff_crystal_face_indexfrac_l
_exptl_oxdiff_crystal_face_x
_exptl_oxdiff_crystal_face_y
_exptl_oxdiff_crystal_face_z
0.2375 15.4715 -0.1246 -0.0251 -0.9996 0.0091
-0.2375 -15.4715 0.1246 0.0251 0.9996 -0.0091
-8.8669 0.3073 3.6750 0.7769 -0.0176 -0.6294
-7.0880 -0.0032 -5.9739 -0.1467 0.0066 -0.9892
1.6752 0.2279 9.5454 0.7353 -0.0205 0.6774
5.3227 -0.3571 -8.3874 -0.9989 0.0249 0.0407
9.3532 -0.2219 -0.2150 -0.5041 0.0101 0.8636
-7.0125 6.8689 -3.9973 0.0188 -0.4384 -0.8771
7.9885 5.1469 3.9835 -0.0722 -0.3383 0.9627
